data_9004892
loop_
_publ_author_name
'Locock, A. J.'
'Burns, P. C.'
'Flynn, M.'

_publ_section_title
;
 Divalent transition metals and magnesium in structures
 that contain the autunite-type sheet
 Sample: CoUP10
;
_journal_name_full 'The Canadian Mineralogist'
_journal_page_first 1699
_journal_page_last 1718
_journal_paper_doi 10.2113/gscanmin.42.6.1699
_journal_volume 42
_journal_year 2004
_chemical_formula_structural Co[UO2PO4]2(H2O)10
_chemical_formula_sum 'Co H20 O22 P2 U2'
_space_group_IT_number 14
_symmetry_space_group_name_Hall '-P 2yn'
_symmetry_space_group_name_H-M 'P 1 21/n 1'
_cell_angle_alpha 90
_cell_angle_beta 90.440
_cell_angle_gamma 90
_cell_formula_units_Z 2
_cell_length_a 6.9490
_cell_length_b 19.9348
_cell_length_c 6.9620
_cell_volume 964.396
_database_code_amcsd 0005988
_exptl_crystal_density_diffrn 3.337
_cod_original_formula_sum 'Co U2 P2 O22 H20'
_cod_database_code 9004892
_amcsd_formula_title Co[UO2PO4]2(H2O)10

loop_
_space_group_symop_operation_xyz
x,y,z
1/2+x,1/2-y,1/2+z
1/2-x,1/2+y,1/2-z
-x,-y,-z

loop_
_atom_site_label
_atom_site_fract_x
_atom_site_fract_y
_atom_site_fract_z
_atom_site_U_iso_or_equiv
_atom_site_type_symbol
_atom_site_attached_hydrogens
Co 0.00000 0.50000 0.00000 0.02300 Co 0
U 0.45030 0.20830 0.98050 0.00900 U 0
P 0.94840 0.25150 0.97790 0.01100 P 0
O1 0.40740 0.20150 0.30700 0.01900 O 0
O2 0.48620 0.20420 0.65380 0.01900 O 0
O3 0.12470 0.20820 -0.06140 0.01800 O 0
O4 0.77900 0.20470 0.02130 0.01800 O 0
O5 0.45450 0.29750 0.98480 0.02200 O 0
O6 0.44630 0.11930 0.97890 0.02000 O 0
Wat1 0.59410 0.00350 0.21870 0.03900 O 2
Wat2 0.22950 0.57140 0.07210 0.03100 O 2
Wat3 0.82830 0.58170 0.94040 0.03200 O 2
Wat4 0.02290 0.08370 0.74260 0.03800 O 2
Wat5 0.93500 0.07390 0.14910 0.06600 O 2

loop_
_cod_changelog_entry_id
_cod_changelog_entry_author
_cod_changelog_entry_date
_cod_changelog_entry_text
1
;cod-tools version 3.8.0
Id: cif_guess_AMCSD_atom_types 9574 2023-05-10 09:00:05Z saulius
;
2023-05-10T18:49:39+03:00
;Derived atom types and hydrogen counts
from atom names that follow the AMCSD naming convention
(Wat == water, O-H == hydroxyl).
;

loop_
_cod_related_entry_id
_cod_related_entry_database
_cod_related_entry_code
1 AMCSD 0005988
